data_7002849
loop_
_publ_author_name
'Poineau, Frederic'
'Weck, Philippe F.'
'Forster, Paul M.'
'Sattelberger, Alfred P.'
'Czerwinski, Kenneth R.'

_publ_section_title
;
 Synthesis, structure, and first-principles calculations of
 [TcBr2(PMe3)4] and [Tc2Br4(PMe3)4] complexes
;
_journal_issue 46
_journal_name_full 'Dalton Transactions'
_journal_page_first 10338
_journal_page_last 10342
_journal_paper_doi 10.1039/b915968a
_journal_year 2009
_chemical_formula_sum 'C12 H36 Br2 P4 Tc'
_chemical_formula_weight 562.11
_chemical_name_systematic
;
?
;
_space_group_IT_number 121
_symmetry_cell_setting tetragonal
_symmetry_space_group_name_Hall 'I -4 2'
_symmetry_space_group_name_H-M 'I -4 2 m'
_atom_sites_solution_hydrogens geom
_atom_sites_solution_primary direct
_atom_sites_solution_secondary difmap
_audit_creation_method SHELXL-97
_cell_angle_alpha 90.00
_cell_angle_beta 90.00
_cell_angle_gamma 90.00
_cell_formula_units_Z 2
_cell_length_a 9.4771(10)
_cell_length_b 9.4771(10)
_cell_length_c 12.123(3)
_cell_measurement_temperature 150(2)
_cell_volume 1088.8(3)
_computing_structure_refinement 'SHELXL-97 (Sheldrick, 2008)'
_computing_structure_solution 'SHELXS-97 (Sheldrick, 2008)'
_diffrn_ambient_temperature 150(2)
_diffrn_measured_fraction_theta_full 0.994
_diffrn_measured_fraction_theta_max 0.994
_diffrn_radiation_monochromator graphite
_diffrn_radiation_source 'fine-focus sealed tube'
_diffrn_radiation_type MoK\a
_diffrn_radiation_wavelength 0.71073
_diffrn_reflns_av_R_equivalents 0.0272
_diffrn_reflns_av_sigmaI/netI 0.0403
_diffrn_reflns_limit_h_max 9
_diffrn_reflns_limit_h_min -11
_diffrn_reflns_limit_k_max 13
_diffrn_reflns_limit_k_min -13
_diffrn_reflns_limit_l_max 17
_diffrn_reflns_limit_l_min -6
_diffrn_reflns_number 2631
_diffrn_reflns_theta_full 30.49
_diffrn_reflns_theta_max 30.49
_diffrn_reflns_theta_min 2.73
_exptl_absorpt_coefficient_mu 4.614
_exptl_absorpt_correction_T_max 0.7461
_exptl_absorpt_correction_T_min 0.6362
_exptl_absorpt_correction_type multi-scan
_exptl_crystal_density_diffrn 1.715
_exptl_crystal_density_method 'not measured'
_exptl_crystal_F_000 562
_exptl_crystal_size_max 0.10
_exptl_crystal_size_mid 0.08
_exptl_crystal_size_min 0.08
_refine_diff_density_max 0.773
_refine_diff_density_min -0.324
_refine_diff_density_rms 0.094
_refine_ls_abs_structure_details 'Flack H D (1983), Acta Cryst. A39, 876-881'
_refine_ls_abs_structure_Flack 0.000(15)
_refine_ls_extinction_method none
_refine_ls_goodness_of_fit_ref 0.963
_refine_ls_hydrogen_treatment mixed
_refine_ls_matrix_type full
_refine_ls_number_parameters 34
_refine_ls_number_reflns 889
_refine_ls_number_restraints 0
_refine_ls_restrained_S_all 0.963
_refine_ls_R_factor_all 0.0311
_refine_ls_R_factor_gt 0.0236
_refine_ls_shift/su_max 0.001
_refine_ls_shift/su_mean 0.000
_refine_ls_structure_factor_coef Fsqd
_refine_ls_weighting_details 'calc w=1/[\s^2^(Fo^2^)+(0.0245P)^2^+0.0000P] where P=(Fo^2^+2Fc^2^)/3'
_refine_ls_weighting_scheme calc
_refine_ls_wR_factor_gt 0.0516
_refine_ls_wR_factor_ref 0.0538
_reflns_number_gt 771
_reflns_number_total 889
_reflns_threshold_expression >2sigma(I)
_cod_data_source_file b915968a.txt
_cod_data_source_block TcBr2(PME3)4
_cod_depositor_comments
;
The following automatic conversions were performed:
'_symmetry_cell_setting' value 'Tetragonal' changed to 'tetragonal'
according to '/home/saulius/struct/CIF-dictionaries/cif_core.dic'
dictionary named 'cif_core.dic' version 2.4.1 from 2010-06-29.

Automatic conversion script
Id: cif_fix_enum 1527 2010-12-29 10:47:43Z saulius 
;
_cod_original_sg_symbol_H-M I-42m
_cod_database_code 7002849

loop_
_symmetry_equiv_pos_as_xyz
'x, y, z'
'-x, -y, z'
'y, -x, -z'
'-y, x, -z'
'-x, y, -z'
'x, -y, -z'
'-y, -x, z'
'y, x, z'
'x+1/2, y+1/2, z+1/2'
'-x+1/2, -y+1/2, z+1/2'
'y+1/2, -x+1/2, -z+1/2'
'-y+1/2, x+1/2, -z+1/2'
'-x+1/2, y+1/2, -z+1/2'
'x+1/2, -y+1/2, -z+1/2'
'-y+1/2, -x+1/2, z+1/2'
'y+1/2, x+1/2, z+1/2'

loop_
_atom_site_label
_atom_site_type_symbol
_atom_site_fract_x
_atom_site_fract_y
_atom_site_fract_z
_atom_site_U_iso_or_equiv
_atom_site_adp_type
_atom_site_occupancy
_atom_site_symmetry_multiplicity
_atom_site_calc_flag
_atom_site_refinement_flags
_atom_site_disorder_assembly
_atom_site_disorder_group
Tc1 Tc 1.0000 1.0000 1.0000 0.01474(12) Uani 1 8 d S . .
Br1 Br 1.0000 1.0000 0.78615(4) 0.02387(14) Uani 1 4 d S . .
P1 P 0.82147(8) 0.82147(8) 0.96941(7) 0.0179(2) Uani 1 2 d S . .
C1 C 0.6679(3) 0.8738(3) 0.8870(2) 0.0263(6) Uani 1 1 d . . .
H1A H 0.6997 0.9224 0.8202 0.039 Uiso 1 1 calc R . .
H1B H 0.6080 0.9372 0.9304 0.039 Uiso 1 1 calc R . .
H1C H 0.6139 0.7896 0.8665 0.039 Uiso 1 1 calc R . .
C2 C 0.7364(4) 0.7364(4) 1.0865(4) 0.0296(10) Uani 1 2 d S . .
H1C2 H 0.689(4) 0.793(4) 1.127(3) 0.044 Uiso 1 1 d . . .
H2C2 H 0.664(4) 0.664(4) 1.066(4) 0.044 Uiso 1 2 d S . .

loop_
_atom_site_aniso_label
_atom_site_aniso_U_11
_atom_site_aniso_U_22
_atom_site_aniso_U_33
_atom_site_aniso_U_23
_atom_site_aniso_U_13
_atom_site_aniso_U_12
Tc1 0.01447(17) 0.01447(17) 0.0153(2) 0.000 0.000 0.000
Br1 0.02769(19) 0.02769(19) 0.0162(2) 0.000 0.000 -0.0041(4)
P1 0.0179(3) 0.0179(3) 0.0179(4) 0.0000(2) 0.0000(2) -0.0015(4)
C1 0.0221(15) 0.0302(16) 0.0266(13) -0.0027(12) -0.0044(14) 0.0018(11)
C2 0.0307(16) 0.0307(16) 0.027(3) 0.0042(13) 0.0042(13) -0.004(2)

loop_
_atom_type_symbol
_atom_type_description
_atom_type_scat_dispersion_real
_atom_type_scat_dispersion_imag
_atom_type_scat_source
C C 0.0033 0.0016 'International Tables Vol C Tables 4.2.6.8 and 6.1.1.4'
H H 0.0000 0.0000 'International Tables Vol C Tables 4.2.6.8 and 6.1.1.4'
P P 0.1023 0.0942 'International Tables Vol C Tables 4.2.6.8 and 6.1.1.4'
Br Br -0.2901 2.4595 'International Tables Vol C Tables 4.2.6.8 and 6.1.1.4'
Tc Tc -1.4390 0.7593 'International Tables Vol C Tables 4.2.6.8 and 6.1.1.4'

loop_
_geom_angle_atom_site_label_1
_geom_angle_atom_site_label_2
_geom_angle_atom_site_label_3
_geom_angle
_geom_angle_site_symmetry_1
_geom_angle_site_symmetry_3
_geom_angle_publ_flag
P1 Tc1 P1 91.344(6) 2_775 4_757 ?
P1 Tc1 P1 91.344(6) 2_775 3_577 ?
P1 Tc1 P1 162.38(4) 4_757 3_577 ?
P1 Tc1 P1 162.38(4) 2_775 . ?
P1 Tc1 P1 91.344(6) 4_757 . ?
P1 Tc1 P1 91.344(6) 3_577 . ?
P1 Tc1 Br1 81.19(2) 2_775 . ?
P1 Tc1 Br1 98.81(2) 4_757 . ?
P1 Tc1 Br1 98.81(2) 3_577 . ?
P1 Tc1 Br1 81.19(2) . . ?
P1 Tc1 Br1 98.81(2) 2_775 3_577 ?
P1 Tc1 Br1 81.19(2) 4_757 3_577 ?
P1 Tc1 Br1 81.19(2) 3_577 3_577 ?
P1 Tc1 Br1 98.81(2) . 3_577 ?
Br1 Tc1 Br1 180.0 . 3_577 ?
C2 P1 C1 101.11(14) . 8 ?
C2 P1 C1 101.11(14) . . ?
C1 P1 C1 97.6(2) 8 . ?
C2 P1 Tc1 119.98(16) . . ?
C1 P1 Tc1 116.69(10) 8 . ?
C1 P1 Tc1 116.69(10) . . ?

loop_
_geom_bond_atom_site_label_1
_geom_bond_atom_site_label_2
_geom_bond_distance
_geom_bond_site_symmetry_2
_geom_bond_publ_flag
Tc1 P1 2.4213(11) 2_775 ?
Tc1 P1 2.4213(11) 4_757 ?
Tc1 P1 2.4213(11) 3_577 ?
Tc1 P1 2.4213(11) . ?
Tc1 Br1 2.5925(7) . ?
Tc1 Br1 2.5925(7) 3_577 ?
P1 C2 1.821(5) . ?
P1 C1 1.833(3) 8 ?
P1 C1 1.833(3) . ?
